data_4340759
loop_
_publ_author_name
'Lin, Jian'
'Diefenbach, Kariem'
'Kikugawa, Naoki'
'Baumbach, Ryan E.'
'Albrecht-Schmitt, Thomas E'

_publ_section_title
;
 Dimensional and coordination number reductions in a large family of
 lanthanide tellurite sulfates.
;
_journal_issue 16
_journal_name_full 'Inorganic chemistry'
_journal_page_first 8555
_journal_page_last 8564
_journal_paper_doi 10.1021/ic501163x
_journal_volume 53
_journal_year 2014
_chemical_formula_moiety Er2TeO3(SO4)2(H2O)2
_chemical_formula_sum 'Er2 O13 S2 Te'
_chemical_formula_weight 734.24
_chemical_melting_point ?
_chemical_name_common 'Erbium tellurite sulfate'
_chemical_name_systematic
; 
 ? 
;
_space_group_IT_number 2
_symmetry_cell_setting triclinic
_symmetry_space_group_name_Hall '-P 1'
_symmetry_space_group_name_H-M 'P -1'
_atom_sites_solution_hydrogens none
_atom_sites_solution_primary direct
_atom_sites_solution_secondary difmap
_audit_creation_method SHELXL-97
_cell_angle_alpha 90.522(9)
_cell_angle_beta 101.425(9)
_cell_angle_gamma 103.814(9)
_cell_formula_units_Z 2
_cell_length_a 5.332(3)
_cell_length_b 8.155(5)
_cell_length_c 12.264(8)
_cell_measurement_reflns_used 2314
_cell_measurement_temperature 298(2)
_cell_measurement_theta_max 27.49
_cell_measurement_theta_min 1.70
_cell_volume 506.7(5)
_computing_cell_refinement 'smart saint'
_computing_data_collection smart
_computing_data_reduction SAINT
_computing_molecular_graphics 'SHELXP-97 (Sheldrick, 1997)'
_computing_publication_material 'SHELXCIF-97 (Sheldrick, 2000)'
_computing_structure_refinement 'SHELXL-97 (Sheldrick, 1997)'
_computing_structure_solution 'SHELXS-97 (Sheldrick, 1990)'
_diffrn_ambient_temperature 298(2)
_diffrn_detector_area_resol_mean 0
_diffrn_measured_fraction_theta_full 0.983
_diffrn_measured_fraction_theta_max 0.983
_diffrn_measurement_device_type 'BRUKER apex II'
_diffrn_measurement_method '0.5 wide w/ exposures'
_diffrn_radiation_monochromator 'Quazar optics'
_diffrn_radiation_source 'Imus microfocused'
_diffrn_radiation_type MoK\a
_diffrn_radiation_wavelength 0.71073
_diffrn_reflns_av_R_equivalents 0.0000
_diffrn_reflns_av_sigmaI/netI 0.1209
_diffrn_reflns_limit_h_max 6
_diffrn_reflns_limit_h_min -6
_diffrn_reflns_limit_k_max 10
_diffrn_reflns_limit_k_min -10
_diffrn_reflns_limit_l_max 15
_diffrn_reflns_limit_l_min 0
_diffrn_reflns_number 2278
_diffrn_reflns_theta_full 27.49
_diffrn_reflns_theta_max 27.49
_diffrn_reflns_theta_min 1.70
_exptl_absorpt_coefficient_mu 19.754
_exptl_absorpt_correction_T_max 0.924
_exptl_absorpt_correction_T_min 0.867
_exptl_absorpt_correction_type numerical
_exptl_absorpt_process_details SHELTXPREP
_exptl_crystal_colour Purple
_exptl_crystal_density_diffrn 4.812
_exptl_crystal_density_meas ?
_exptl_crystal_density_method 'not measured'
_exptl_crystal_description Columnar
_exptl_crystal_F_000 648
_exptl_crystal_size_max 0.025
_exptl_crystal_size_mid 0.006
_exptl_crystal_size_min 0.004
_refine_diff_density_max 7.596
_refine_diff_density_min -5.096
_refine_diff_density_rms 0.898
_refine_ls_extinction_method none
_refine_ls_goodness_of_fit_ref 1.029
_refine_ls_hydrogen_treatment none
_refine_ls_matrix_type full
_refine_ls_number_parameters 163
_refine_ls_number_reflns 2278
_refine_ls_number_restraints 48
_refine_ls_restrained_S_all 1.021
_refine_ls_R_factor_all 0.1164
_refine_ls_R_factor_gt 0.0771
_refine_ls_shift/su_max 0.000
_refine_ls_shift/su_mean 0.000
_refine_ls_structure_factor_coef Fsqd
_refine_ls_weighting_details 'calc w=1/[\s^2^(Fo^2^)+(0.1246P)^2^+0.0000P] where P=(Fo^2^+2Fc^2^)/3'
_refine_ls_weighting_scheme calc
_refine_ls_wR_factor_gt 0.1851
_refine_ls_wR_factor_ref 0.2040
_reflns_number_gt 1568
_reflns_number_total 2278
_reflns_threshold_expression >2sigma(I)
_cod_data_source_file ic501163x_si_002.cif
_cod_data_source_block Er3
_cod_depositor_comments
;
The following automatic conversions were performed:

'_chemical_melting_point' value 'N/A' was changed to '?' - the value
is undefined or not given.

'_symmetry_cell_setting' value
'Triclinic' changed to 'triclinic' according to
/usr/data/users/saulius/crontab/automatic-downloads/rss-feeds/ACS/lib/dictionaries/cif_core.dic
dictionary named 'cif_core.dic' version 2.4.2 from 2011-04-26.

Automatic conversion script
Id: cif_fix_values 2281 2013-09-26 08:29:07Z andrius 

 Adding full bibliography for 4340748--4340769.cif.

The following automatic conversions were performed:

'_exptl_crystal_density_meas' value 'N/A' was changed to '?' - the
value is perceived as not measured.

Automatic conversion script
Id: cif_fix_values 3008 2015-01-20 13:52:24Z robertas 
;
_cod_original_cell_volume 506.7(6)
_cod_original_sg_symbol_H-M P-1
_cod_database_code 4340759

loop_
_symmetry_equiv_pos_as_xyz
'x, y, z'
'-x, -y, -z'

loop_
_atom_site_label
_atom_site_type_symbol
_atom_site_fract_x
_atom_site_fract_y
_atom_site_fract_z
_atom_site_U_iso_or_equiv
_atom_site_adp_type
_atom_site_occupancy
_atom_site_symmetry_multiplicity
_atom_site_calc_flag
_atom_site_refinement_flags
Er1 Er 0.1494(2) 0.02661(14) 0.37150(10) 0.0111(3) Uani 1 1 d .
Er2 Er 1.2177(2) 0.35562(14) 0.17238(10) 0.0107(3) Uani 1 1 d .
Te1 Te 0.7844(3) 0.2977(2) 0.39554(14) 0.0109(4) Uani 1 1 d .
S1 S 0.5489(11) -0.2717(8) 0.3643(5) 0.0112(12) Uani 1 1 d .
S2 S 1.3991(11) 0.7394(8) 0.0259(5) 0.0109(12) Uani 1 1 d .
O1 O 0.985(3) 0.245(2) 0.2960(16) 0.015(4) Uani 1 1 d U
O2 O 0.810(3) 0.098(2) 0.4598(15) 0.013(4) Uani 1 1 d U
O3 O 0.473(3) 0.217(2) 0.3027(16) 0.017(4) Uani 1 1 d U
O4 O 0.379(4) 0.254(3) 0.5092(16) 0.021(4) Uani 1 1 d .
O5 O 0.338(3) -0.189(2) 0.3238(15) 0.016(4) Uani 1 1 d .
O6 O -0.211(3) -0.193(2) 0.3226(16) 0.017(4) Uani 1 1 d U
O7 O 0.455(3) -0.450(2) 0.3268(16) 0.015(4) Uani 1 1 d U
O8 O 0.940(4) 0.546(2) 0.1945(17) 0.021(4) Uani 1 1 d U
O9 O 0.065(3) 0.008(2) 0.1643(15) 0.018(4) Uani 1 1 d .
O10 O 1.410(4) 0.590(3) 0.0878(18) 0.022(4) Uani 1 1 d U
O11 O 0.878(4) 0.274(3) 0.024(2) 0.040(6) Uani 1 1 d .
O12 O 1.446(4) 0.258(3) 0.0605(18) 0.026(5) Uani 1 1 d U
O13 O 1.497(3) 0.893(3) 0.0993(16) 0.021(4) Uani 1 1 d .

loop_
_atom_site_aniso_label
_atom_site_aniso_U_11
_atom_site_aniso_U_22
_atom_site_aniso_U_33
_atom_site_aniso_U_23
_atom_site_aniso_U_13
_atom_site_aniso_U_12
Er1 0.0117(6) 0.0139(6) 0.0107(6) 0.0054(4) 0.0062(4) 0.0054(4)
Er2 0.0095(5) 0.0154(6) 0.0097(6) 0.0057(4) 0.0056(4) 0.0047(4)
Te1 0.0095(8) 0.0134(8) 0.0113(9) 0.0049(6) 0.0029(6) 0.0050(6)
S1 0.012(3) 0.013(3) 0.010(3) 0.002(2) 0.005(2) 0.004(2)
S2 0.013(3) 0.014(3) 0.008(3) 0.004(2) 0.005(2) 0.006(2)
O1 0.012(6) 0.013(7) 0.024(8) 0.008(6) 0.004(6) 0.008(5)
O2 0.013(6) 0.013(7) 0.014(7) 0.003(6) 0.010(5) -0.001(5)
O3 0.017(7) 0.019(7) 0.019(7) 0.009(6) 0.005(6) 0.013(6)
O4 0.027(10) 0.027(11) 0.011(10) 0.007(8) 0.004(8) 0.010(8)
O5 0.021(9) 0.015(9) 0.011(10) -0.006(8) -0.001(7) 0.004(7)
O6 0.014(7) 0.022(7) 0.021(8) 0.003(6) 0.014(6) 0.007(6)
O7 0.019(7) 0.012(7) 0.017(7) 0.006(6) 0.009(6) 0.004(5)
O8 0.029(7) 0.013(7) 0.023(8) -0.005(6) 0.004(6) 0.009(6)
O9 0.020(9) 0.022(10) 0.010(10) 0.001(8) 0.005(7) -0.001(8)
O10 0.021(7) 0.022(7) 0.029(8) 0.007(6) 0.019(6) 0.002(6)
O11 0.025(11) 0.041(14) 0.065(18) -0.002(13) 0.022(12) 0.020(10)
O12 0.026(7) 0.029(8) 0.029(8) 0.014(7) 0.014(6) 0.010(6)
O13 0.017(9) 0.028(11) 0.014(10) -0.004(8) 0.007(8) -0.004(8)

loop_
_atom_type_symbol
_atom_type_description
_atom_type_scat_dispersion_real
_atom_type_scat_dispersion_imag
_atom_type_scat_source
Er Er -0.2586 4.9576 'International Tables Vol C Tables 4.2.6.8 and 6.1.1.4'
O O 0.0106 0.0060 'International Tables Vol C Tables 4.2.6.8 and 6.1.1.4'
S S 0.1246 0.1234 'International Tables Vol C Tables 4.2.6.8 and 6.1.1.4'
Te Te -0.5308 1.6751 'International Tables Vol C Tables 4.2.6.8 and 6.1.1.4'

loop_
_geom_angle_atom_site_label_1
_geom_angle_atom_site_label_2
_geom_angle_atom_site_label_3
_geom_angle
_geom_angle_site_symmetry_1
_geom_angle_site_symmetry_3
O6 Er1 O1 100.7(6) . 1_455
O6 Er1 O2 83.1(6) . 2_656
O1 Er1 O2 136.9(6) 1_455 2_656
O6 Er1 O3 143.8(7) . .
O1 Er1 O3 70.0(6) 1_455 .
O2 Er1 O3 128.1(6) 2_656 .
O6 Er1 O5 78.4(6) . .
O1 Er1 O5 141.2(7) 1_455 .
O2 Er1 O5 81.8(6) 2_656 .
O3 Er1 O5 87.8(6) . .
O6 Er1 O4 145.0(6) . .
O1 Er1 O4 79.1(7) 1_455 .
O2 Er1 O4 74.6(6) 2_656 .
O3 Er1 O4 69.5(7) . .
O5 Er1 O4 123.3(6) . .
O6 Er1 O2 74.3(6) . 1_455
O1 Er1 O2 65.3(6) 1_455 1_455
O2 Er1 O2 74.9(7) 2_656 1_455
O3 Er1 O2 126.3(6) . 1_455
O5 Er1 O2 145.9(6) . 1_455
O4 Er1 O2 74.0(6) . 1_455
O6 Er1 O9 76.3(6) . .
O1 Er1 O9 67.8(7) 1_455 .
O2 Er1 O9 151.2(6) 2_656 .
O3 Er1 O9 67.8(6) . .
O5 Er1 O9 74.5(6) . .
O4 Er1 O9 132.6(6) . .
O2 Er1 O9 117.5(6) 1_455 .
O6 Er1 Te1 92.3(4) . 1_455
O1 Er1 Te1 33.2(5) 1_455 1_455
O2 Er1 Te1 104.4(4) 2_656 1_455
O3 Er1 Te1 95.8(4) . 1_455
O5 Er1 Te1 168.4(4) . 1_455
O4 Er1 Te1 68.2(4) . 1_455
O2 Er1 Te1 33.0(4) 1_455 1_455
O9 Er1 Te1 96.5(4) . 1_455
O6 Er1 Te1 163.0(4) . .
O1 Er1 Te1 87.1(4) 1_455 .
O2 Er1 Te1 101.6(4) 2_656 .
O3 Er1 Te1 26.8(5) . .
O5 Er1 Te1 86.0(4) . .
O4 Er1 Te1 51.1(4) . .
O2 Er1 Te1 122.6(4) 1_455 .
O9 Er1 Te1 93.1(4) . .
Te1 Er1 Te1 102.17(7) 1_455 .
O6 Er1 Er2 115.5(5) . 1_455
O1 Er1 Er2 35.2(4) 1_455 1_455
O2 Er1 Er2 159.2(4) 2_656 1_455
O3 Er1 Er2 39.4(4) . 1_455
O5 Er1 Er2 109.9(5) . 1_455
O4 Er1 Er2 84.6(5) . 1_455
O2 Er1 Er2 100.3(4) 1_455 1_455
O9 Er1 Er2 48.9(4) . 1_455
Te1 Er1 Er2 67.49(5) 1_455 1_455
Te1 Er1 Er2 63.51(4) . 1_455
O6 Er1 Er1 75.6(5) . 2_556
O1 Er1 Er1 100.0(5) 1_455 2_556
O2 Er1 Er1 38.9(4) 2_656 2_556
O3 Er1 Er1 139.5(5) . 2_556
O5 Er1 Er1 116.8(5) . 2_556
O4 Er1 Er1 70.1(5) . 2_556
O2 Er1 Er1 36.0(4) 1_455 2_556
O9 Er1 Er1 146.5(4) . 2_556
Te1 Er1 Er1 66.80(5) 1_455 2_556
Te1 Er1 Er1 118.20(6) . 2_556
Er2 Er1 Er1 133.27(5) 1_455 2_556
O1 Er2 O12 135.3(7) . .
O1 Er2 O11 94.6(8) . .
O12 Er2 O11 83.4(8) . .
O1 Er2 O10 149.4(6) . .
O12 Er2 O10 75.1(7) . .
O11 Er2 O10 92.6(9) . .
O1 Er2 O3 70.7(6) . 1_655
O12 Er2 O3 79.9(7) . 1_655
O11 Er2 O3 135.8(8) . 1_655
O10 Er2 O3 121.6(7) . 1_655
O1 Er2 O7 82.4(6) . 1_665
O12 Er2 O7 119.0(7) . 1_665
O11 Er2 O7 150.7(7) . 1_665
O10 Er2 O7 76.9(7) . 1_665
O3 Er2 O7 70.8(6) 1_655 1_665
O1 Er2 O8 74.0(6) . .
O12 Er2 O8 146.6(7) . .
O11 Er2 O8 77.5(7) . .
O10 Er2 O8 78.6(7) . .
O3 Er2 O8 132.2(6) 1_655 .
O7 Er2 O8 73.6(6) 1_665 .
O1 Er2 O9 64.1(6) . 1_655
O12 Er2 O9 72.8(6) . 1_655
O11 Er2 O9 73.2(7) . 1_655
O10 Er2 O9 146.0(6) . 1_655
O3 Er2 O9 62.8(6) 1_655 1_655
O7 Er2 O9 129.2(6) 1_665 1_655
O8 Er2 O9 125.6(6) . 1_655
O1 Er2 Er1 36.7(4) . 1_655
O12 Er2 Er1 101.5(5) . 1_655
O11 Er2 Er1 107.6(7) . 1_655
O10 Er2 Er1 159.2(5) . 1_655
O3 Er2 Er1 38.6(4) 1_655 1_655
O7 Er2 Er1 87.4(4) 1_665 1_655
O8 Er2 Er1 110.2(5) . 1_655
O9 Er2 Er1 43.0(4) 1_655 1_655
O3 Te1 O2 96.8(8) . .
O3 Te1 O1 94.8(8) . .
O2 Te1 O1 87.3(7) . .
O3 Te1 Er1 106.5(6) . 1_655
O2 Te1 Er1 46.8(5) . 1_655
O1 Te1 Er1 41.8(5) . 1_655
O3 Te1 Er1 35.8(6) . .
O2 Te1 Er1 70.1(5) . .
O1 Te1 Er1 115.7(5) . .
Er1 Te1 Er1 102.17(7) 1_655 .
O7 S1 O5 107.9(10) . .
O7 S1 O6 110.7(10) . 1_655
O5 S1 O6 110.9(12) . 1_655
O7 S1 O4 109.8(11) . 2_656
O5 S1 O4 110.0(11) . 2_656
O6 S1 O4 107.5(11) 1_655 2_656
O10 S2 O13 111.2(12) . .
O10 S2 O11 107.2(13) . 2_765
O13 S2 O11 108.4(12) . 2_765
O10 S2 O12 108.2(11) . 2_865
O13 S2 O12 111.1(12) . 2_865
O11 S2 O12 110.6(14) 2_765 2_865
Te1 O1 Er2 142.8(9) . .
Te1 O1 Er1 105.0(8) . 1_655
Er2 O1 Er1 108.2(7) . 1_655
Te1 O2 Er1 142.8(9) . 2_656
Te1 O2 Er1 100.1(7) . 1_655
Er1 O2 Er1 105.1(7) 2_656 1_655
Te1 O3 Er1 117.4(9) . .
Te1 O3 Er2 130.2(10) . 1_455
Er1 O3 Er2 102.0(7) . 1_455
S1 O4 Er1 135.3(12) 2_656 .
S1 O5 Er1 142.2(11) . .
S1 O6 Er1 138.6(11) 1_455 .
S1 O7 Er2 144.5(11) . 1_445
Er1 O9 Er2 88.1(5) . 1_455
S2 O10 Er2 152.1(12) . .
S2 O11 Er2 148.8(14) 2_765 .
S2 O12 Er2 157.9(13) 2_865 .

loop_
_geom_bond_atom_site_label_1
_geom_bond_atom_site_label_2
_geom_bond_distance
_geom_bond_site_symmetry_2
Er1 O6 2.266(18) .
Er1 O1 2.293(17) 1_455
Er1 O2 2.307(18) 2_656
Er1 O3 2.326(19) .
Er1 O5 2.346(17) .
Er1 O4 2.42(2) .
Er1 O2 2.462(16) 1_455
Er1 O9 2.488(18) .
Er1 Te1 3.322(2) 1_455
Er1 Te1 3.529(3) .
Er1 Er2 3.647(2) 1_455
Er1 Er1 3.787(3) 2_556
Er2 O1 2.210(18) .
Er2 O12 2.26(2) .
Er2 O11 2.26(3) .
Er2 O10 2.30(2) .
Er2 O3 2.366(18) 1_655
Er2 O7 2.394(19) 1_665
Er2 O8 2.431(18) .
Er2 O9 2.751(19) 1_655
Er2 Er1 3.647(2) 1_655
Te1 O3 1.791(18) .
Te1 O2 1.838(18) .
Te1 O1 1.883(18) .
Te1 Er1 3.322(2) 1_655
S1 O7 1.460(19) .
S1 O5 1.454(19) .
S1 O6 1.478(18) 1_655
S1 O4 1.519(19) 2_656
S2 O10 1.45(2) .
S2 O13 1.46(2) .
S2 O11 1.46(2) 2_765
S2 O12 1.46(2) 2_865
O1 Er1 2.293(17) 1_655
O2 Er1 2.307(18) 2_656
O2 Er1 2.462(16) 1_655
O3 Er2 2.366(18) 1_455
O4 S1 1.519(19) 2_656
O6 S1 1.478(18) 1_455
O7 Er2 2.394(18) 1_445
O9 Er2 2.751(19) 1_455
O11 S2 1.46(2) 2_765
O12 S2 1.46(2) 2_865
